data_7210396
loop_
_publ_author_name
'McDonald, Cecelia'
'Whyte, Teresa'
'Taylor, Stephanie M.'
'Sanz, Sergio'
'Brechin, Euan K.'
'Gaynor, Declan'
'Jones, Leigh F.'

_publ_section_title
;
 Progressive decoration of pentanuclear Cu(ii) 12-metallacrown-4 nodes
 towards targeted 1- and 2D extended networks
;
_journal_issue 34
_journal_name_full CrystEngComm
_journal_page_first 6672
_journal_paper_doi 10.1039/c3ce40859k
_journal_volume 15
_journal_year 2013
_chemical_absolute_configuration ad
_chemical_formula_sum 'C40 H47 Cl2 Cu5 N12 O20'
_chemical_formula_weight 1404.50
_chemical_name_common '[Cu5]'
_chemical_name_systematic
;
 ?
;
_space_group_IT_number 4
_space_group_name_Hall 'P 2yb'
_symmetry_cell_setting monoclinic
_symmetry_space_group_name_Hall 'P 2yb'
_symmetry_space_group_name_H-M 'P 1 21 1'
_atom_sites_solution_hydrogens geom
_atom_sites_solution_primary direct
_atom_sites_solution_secondary difmap
_audit_creation_method SHELXL-97
_cell_angle_alpha 90.00
_cell_angle_beta 100.54(3)
_cell_angle_gamma 90.00
_cell_formula_units_Z 2
_cell_length_a 9.3958(19)
_cell_length_b 26.777(5)
_cell_length_c 10.690(2)
_cell_measurement_reflns_used 4818
_cell_measurement_temperature 150.0
_cell_measurement_theta_max 25.35
_cell_measurement_theta_min 2.9881
_cell_volume 2644.1(9)
_computing_cell_refinement
;
CrysAlisPro, Oxford Diffraction Ltd.,
Version 1.171.34.36 (release 02-08-2010 CrysAlis171 .NET)
(compiled Aug  2 2010,13:00:58)
;
_computing_data_collection
;
CrysAlisPro, Oxford Diffraction Ltd.,
Version 1.171.34.36 (release 02-08-2010 CrysAlis171 .NET)
(compiled Aug  2 2010,13:00:58)
;
_computing_data_reduction
;
CrysAlisPro, Oxford Diffraction Ltd.,
Version 1.171.34.36 (release 02-08-2010 CrysAlis171 .NET)
(compiled Aug  2 2010,13:00:58)
;
_computing_molecular_graphics 'ORTEX (P.McArdle, 1995)'
_computing_publication_material 'SHELXL-97/2 (Sheldrick,1997)'
_computing_structure_refinement 'SHELXL-97/2 (Sheldrick,1997)'
_computing_structure_solution SHELXS97
_diffrn_ambient_temperature 150.0
_diffrn_detector_area_resol_mean 16.1048
_diffrn_measured_fraction_theta_full 0.998
_diffrn_measured_fraction_theta_max 0.998
_diffrn_measurement_details
;
  1 omega  -84.00  -43.00   1.0000   54.0000
omega____ theta____ kappa____ phi______ frames
    -      -14.4216  179.0000  150.0000 41
  
  2 omega   29.00   91.00   1.0000   54.0000
omega____ theta____ kappa____ phi______ frames
    -       22.7028   37.0000 -150.0000 62
  
  3 omega  -50.00    7.00   1.0000   54.0000
omega____ theta____ kappa____ phi______ frames
    -       22.7028  -37.0000   30.0000 57
  
  4 omega   42.00   80.00   1.0000   54.0000
omega____ theta____ kappa____ phi______ frames
    -       22.7028 -125.0000 -173.0000 38
  
  5 omega   -3.00   92.00   1.0000   54.0000
omega____ theta____ kappa____ phi______ frames
    -       22.7028   37.0000  150.0000 95
  
  6 omega   -2.00   81.00   1.0000   54.0000
omega____ theta____ kappa____ phi______ frames
    -       22.7028 -126.0000    6.0000 83
  
;
_diffrn_measurement_device_type 'Xcalibur, Sapphire3'
_diffrn_measurement_method '\w scans'
_diffrn_orient_matrix_UB_11 0.0096260000
_diffrn_orient_matrix_UB_12 0.0187120000
_diffrn_orient_matrix_UB_21 0.0172160000
_diffrn_orient_matrix_UB_22 -0.0186543000
_diffrn_orient_matrix_UB_23 -0.0419350000
_diffrn_orient_matrix_UB_31 -0.0741910000
_diffrn_orient_matrix_UB_32 -0.0019015000
_diffrn_orient_matrix_UB_33 -0.0283153000
_diffrn_radiation_monochromator graphite
_diffrn_radiation_source 'Enhance (Mo) X-ray Source'
_diffrn_radiation_type 'Mo K\a'
_diffrn_radiation_wavelength 0.7107
_diffrn_reflns_av_R_equivalents 0.0694
_diffrn_reflns_limit_h_max 10
_diffrn_reflns_limit_h_min -11
_diffrn_reflns_limit_k_max 32
_diffrn_reflns_limit_k_min -19
_diffrn_reflns_limit_l_max 13
_diffrn_reflns_limit_l_min -12
_diffrn_reflns_number 20540
_diffrn_reflns_theta_full 25.35
_diffrn_reflns_theta_max 25.35
_diffrn_reflns_theta_min 3.04
_exptl_absorpt_coefficient_mu 2.166
_exptl_absorpt_correction_T_max 1.00000
_exptl_absorpt_correction_T_min 0.89767
_exptl_absorpt_correction_type multi-scan
_exptl_absorpt_process_details
;
CrysAlisPro, Oxford Diffraction Ltd.,
Version 1.171.34.36 (release 02-08-2010 CrysAlis171 .NET)
(compiled Aug  2 2010,13:00:58)
Empirical absorption correction using spherical harmonics,
 implemented in SCALE3 ABSPACK scaling algorithm.
;
_exptl_crystal_colour Green
_exptl_crystal_density_diffrn 1.764
_exptl_crystal_density_method 'not measured'
_exptl_crystal_description Parallelepiped
_exptl_crystal_F_000 1420
_exptl_crystal_size_max 0.08
_exptl_crystal_size_mid 0.07
_exptl_crystal_size_min 0.05
_refine_diff_density_max 0.525
_refine_diff_density_min -0.480
_refine_diff_density_rms 0.109
_refine_ls_abs_structure_details 'Flack H D (1983), Acta Cryst. A39, 876-881'
_refine_ls_abs_structure_Flack -0.013(13)
_refine_ls_extinction_method none
_refine_ls_goodness_of_fit_ref 0.963
_refine_ls_hydrogen_treatment constr
_refine_ls_matrix_type full
_refine_ls_number_parameters 709
_refine_ls_number_reflns 7736
_refine_ls_number_restraints 1
_refine_ls_restrained_S_all 0.963
_refine_ls_R_factor_all 0.0746
_refine_ls_R_factor_gt 0.0482
_refine_ls_shift/su_max 0.001
_refine_ls_shift/su_mean 0.000
_refine_ls_structure_factor_coef Fsqd
_refine_ls_weighting_details 'calc w=1/[\s^2^(Fo^2^)+(0.0151P)^2^+0.0000P] where P=(Fo^2^+2Fc^2^)/3'
_refine_ls_weighting_scheme calc
_refine_ls_wR_factor_gt 0.0686
_refine_ls_wR_factor_ref 0.0758
_reflns_number_gt 5930
_reflns_number_total 7736
_reflns_threshold_expression >2sigma(I)
_cod_data_source_file c3ce40859k.txt
_cod_data_source_block tw21c1
_cod_original_cell_volume 2644.2(9)
_cod_original_sg_symbol_H-M P21
_cod_database_code 7210396

loop_
_symmetry_equiv_pos_as_xyz
'x, y, z'
'-x, y+1/2, -z'

loop_
_atom_site_label
_atom_site_type_symbol
_atom_site_fract_x
_atom_site_fract_y
_atom_site_fract_z
_atom_site_U_iso_or_equiv
_atom_site_adp_type
_atom_site_occupancy
_atom_site_symmetry_multiplicity
_atom_site_calc_flag
_atom_site_refinement_flags
Cu1 Cu 0.40216(8) 0.43322(4) 0.49244(9) 0.0146(2) Uani 1 1 d .
Cl1 Cl 0.07819(19) 0.46760(9) 0.13328(19) 0.0245(5) Uani 1 1 d .
O1 O 0.2464(5) 0.28956(19) 0.3442(5) 0.0173(13) Uani 1 1 d .
N1 N 0.3476(6) 0.3620(2) 0.2910(6) 0.0139(15) Uani 1 1 d .
C1 C 0.3151(7) 0.3152(3) 0.2705(7) 0.0158(19) Uani 1 1 d .
Cu2 Cu 0.20767(9) 0.33058(3) 0.48645(9) 0.0156(2) Uani 1 1 d .
Cl2 Cl 0.5498(2) 0.23171(8) 0.5886(2) 0.0295(5) Uani 1 1 d .
O2 O 0.2937(5) 0.38117(19) 0.3956(5) 0.0167(13) Uani 1 1 d .
N2 N 0.3900(6) 0.3701(2) 0.0476(5) 0.0170(15) Uani 1 1 d .
H2A H 0.2941 0.3778 0.0194 0.020 Uiso 1 1 calc R
H2B H 0.4405 0.3807 -0.0135 0.020 Uiso 1 1 calc R
C2 C 0.3657(7) 0.2906(3) 0.1612(7) 0.0153(18) Uani 1 1 d .
Cu3 Cu 0.45930(9) 0.40812(3) 0.20556(8) 0.0155(2) Uani 1 1 d .
O3 O 0.5425(4) 0.4667(2) 0.1355(4) 0.0141(12) Uani 1 1 d .
N3 N 0.5496(6) 0.4957(2) 0.3381(6) 0.0157(16) Uani 1 1 d .
C3 C 0.3808(7) 0.2389(3) 0.1655(7) 0.0222(19) Uani 1 1 d .
H3 H 0.3546 0.2209 0.2344 0.027 Uiso 1 1 calc R
Cu4 Cu 0.54787(8) 0.54327(3) 0.47731(8) 0.0156(2) Uani 1 1 d .
O4 O 0.5075(5) 0.44647(18) 0.3596(5) 0.0130(12) Uani 1 1 d .
N4 N 0.5384(6) 0.5982(2) 0.3506(6) 0.0195(16) Uani 1 1 d .
H4A H 0.4431 0.6017 0.3117 0.023 Uiso 1 1 calc R
H4B H 0.5645 0.6273 0.3948 0.023 Uiso 1 1 calc R
C4 C 0.4332(8) 0.2133(3) 0.0710(8) 0.031(2) Uani 1 1 d .
H4 H 0.4407 0.1779 0.0735 0.038 Uiso 1 1 calc R
Cu5 Cu 0.29569(9) 0.46686(4) 0.75836(9) 0.0159(2) Uani 1 1 d .
O5 O 0.4972(5) 0.5849(2) 0.6114(5) 0.0207(14) Uani 1 1 d .
N5 N 0.4181(6) 0.5106(3) 0.6766(6) 0.0174(16) Uani 1 1 d .
C5 C 0.4746(8) 0.2402(3) -0.0275(8) 0.034(2) Uani 1 1 d .
H5 H 0.5152 0.2231 -0.0905 0.040 Uiso 1 1 calc R
O6 O 0.4894(4) 0.49062(18) 0.5833(4) 0.0131(12) Uani 1 1 d .
N6 N 0.3398(6) 0.5118(2) 0.9092(6) 0.0189(16) Uani 1 1 d .
H6A H 0.2859 0.5018 0.9685 0.023 Uiso 1 1 calc R
H6B H 0.4360 0.5084 0.9454 0.023 Uiso 1 1 calc R
C6 C 0.4575(8) 0.2917(3) -0.0352(8) 0.026(2) Uani 1 1 d .
H6 H 0.4830 0.3095 -0.1048 0.032 Uiso 1 1 calc R
O7 O 0.1975(4) 0.4112(2) 0.8220(5) 0.0171(13) Uani 1 1 d .
N7 N 0.2182(6) 0.3776(2) 0.6305(6) 0.0146(15) Uani 1 1 d .
C7 C 0.4033(7) 0.3169(3) 0.0584(7) 0.0131(18) Uani 1 1 d .
O8 O 0.2801(5) 0.42490(19) 0.6129(4) 0.0173(12) Uani 1 1 d .
N8 N 0.1806(6) 0.2754(2) 0.6065(6) 0.0217(17) Uani 1 1 d .
H8A H 0.1408 0.2487 0.5581 0.026 Uiso 1 1 calc R
H8B H 0.2711 0.2656 0.6474 0.026 Uiso 1 1 calc R
C8 C 0.5666(7) 0.5025(3) 0.2205(7) 0.0134(18) Uani 1 1 d .
O9 O 0.0394(6) 0.4857(2) 0.2483(5) 0.0367(17) Uani 1 1 d .
N9 N 0.6961(6) 0.3654(3) 0.2557(6) 0.0205(16) Uani 1 1 d .
C9 C 0.6296(6) 0.5510(3) 0.1857(7) 0.0163(19) Uani 1 1 d .
O10 O 0.0488(6) 0.4159(2) 0.1194(6) 0.0485(18) Uani 1 1 d .
N10 N 0.9689(6) 0.3397(2) 0.3944(6) 0.0191(16) Uani 1 1 d .
C10 C 0.7101(7) 0.5494(3) 0.0892(7) 0.0221(19) Uani 1 1 d .
H10 H 0.7144 0.5194 0.0426 0.027 Uiso 1 1 calc R
O11 O 0.2307(5) 0.4747(3) 0.1389(6) 0.0470(19) Uani 1 1 d .
N11 N 0.7896(5) 0.5339(2) 0.5568(6) 0.0129(15) Uani 1 1 d .
C11 C 0.7843(8) 0.5914(3) 0.0604(8) 0.026(2) Uani 1 1 d .
H11 H 0.8389 0.5902 -0.0061 0.031 Uiso 1 1 calc R
O12 O 0.0012(6) 0.4952(3) 0.0294(5) 0.054(2) Uani 1 1 d .
N12 N 1.0677(6) 0.5064(2) 0.6714(6) 0.0170(15) Uani 1 1 d .
C12 C 0.7787(8) 0.6339(3) 0.1270(8) 0.031(2) Uani 1 1 d .
H12 H 0.8308 0.6624 0.1077 0.037 Uiso 1 1 calc R
O13 O 0.5037(6) 0.2756(2) 0.6493(6) 0.0433(17) Uani 1 1 d .
C13 C 0.6985(7) 0.6366(3) 0.2229(7) 0.0215(19) Uani 1 1 d .
H13 H 0.6945 0.6669 0.2683 0.026 Uiso 1 1 calc R
O14 O 0.6304(6) 0.2006(2) 0.6843(7) 0.064(2) Uani 1 1 d .
C14 C 0.6231(7) 0.5945(3) 0.2528(7) 0.0120(17) Uani 1 1 d .
O15 O 0.4229(5) 0.2046(2) 0.5309(5) 0.0379(16) Uani 1 1 d .
C15 C 0.4286(7) 0.5597(3) 0.6818(7) 0.0125(18) Uani 1 1 d .
O16 O 0.6335(6) 0.2448(3) 0.4996(7) 0.077(3) Uani 1 1 d .
C16 C 0.3507(7) 0.5858(3) 0.7753(8) 0.0176(19) Uani 1 1 d .
O17 O 0.0869(5) 0.2081(2) 0.3893(5) 0.0411(16) Uiso 1 1 d .
C17 C 0.3148(7) 0.6354(3) 0.7466(8) 0.030(2) Uani 1 1 d .
H17 H 0.3447 0.6510 0.6759 0.036 Uiso 1 1 calc R
O18 O 0.5474(5) 0.4118(2) 0.8567(5) 0.0307(15) Uani 1 1 d .
H18A H 0.5416 0.4025 0.7808 0.037 Uiso 1 1 calc R
C18 C 0.2356(8) 0.6620(3) 0.8210(8) 0.033(2) Uani 1 1 d .
H18 H 0.2095 0.6957 0.8006 0.040 Uiso 1 1 calc R
O19 O 0.5783(5) 0.3752(2) 0.6155(6) 0.0297(14) Uani 1 1 d .
H19A H 0.5556 0.3448 0.6086 0.036 Uiso 1 1 calc R
C19 C 0.1947(8) 0.6396(3) 0.9244(9) 0.036(2) Uani 1 1 d .
H19 H 0.1376 0.6575 0.9741 0.043 Uiso 1 1 calc R
O20 O 0.2384(6) 0.5731(3) 0.3136(8) 0.060(2) Uani 1 1 d .
H20A H 0.1953 0.5475 0.2803 0.072 Uiso 1 1 calc R
C20 C 0.2364(8) 0.5914(3) 0.9560(8) 0.031(2) Uani 1 1 d .
H20 H 0.2139 0.5770 1.0312 0.038 Uiso 1 1 calc R
C21 C 0.3107(7) 0.5635(3) 0.8801(7) 0.0165(19) Uani 1 1 d .
C22 C 0.1781(7) 0.3747(3) 0.7376(7) 0.0128(18) Uani 1 1 d .
C23 C 0.1003(7) 0.3285(3) 0.7700(7) 0.0172(18) Uani 1 1 d .
C24 C 0.0224(7) 0.3325(3) 0.8689(7) 0.0214(19) Uani 1 1 d .
H24 H 0.0287 0.3624 0.9175 0.026 Uiso 1 1 calc R
C25 C -0.0635(8) 0.2939(3) 0.8974(8) 0.028(2) Uani 1 1 d .
H25 H -0.1142 0.2970 0.9661 0.033 Uiso 1 1 calc R
C26 C -0.0752(7) 0.2511(3) 0.8258(8) 0.030(2) Uani 1 1 d .
H26 H -0.1380 0.2250 0.8419 0.036 Uiso 1 1 calc R
C27 C 0.0042(8) 0.2461(3) 0.7310(8) 0.030(2) Uani 1 1 d .
H27 H -0.0021 0.2160 0.6832 0.036 Uiso 1 1 calc R
C28 C 0.0930(7) 0.2840(3) 0.7038(8) 0.019(2) Uani 1 1 d .
C29 C 0.7303(8) 0.3191(3) 0.2924(8) 0.032(2) Uani 1 1 d .
H29 H 0.6596 0.2938 0.2700 0.038 Uiso 1 1 calc R
C30 C 0.8636(8) 0.3058(3) 0.3617(8) 0.032(2) Uani 1 1 d .
H30 H 0.8811 0.2720 0.3866 0.038 Uiso 1 1 calc R
C31 C 0.9374(7) 0.3858(3) 0.3554(7) 0.023(2) Uani 1 1 d .
H31 H 1.0093 0.4110 0.3752 0.028 Uiso 1 1 calc R
C32 C 0.8023(7) 0.3989(3) 0.2861(7) 0.025(2) Uani 1 1 d .
H32 H 0.7851 0.4325 0.2597 0.030 Uiso 1 1 calc R
C33 C 0.8892(7) 0.5228(3) 0.4897(8) 0.024(2) Uani 1 1 d .
H33 H 0.8654 0.5244 0.3995 0.029 Uiso 1 1 calc R
C34 C 1.0280(8) 0.5089(3) 0.5465(7) 0.029(2) Uani 1 1 d .
H34 H 1.0964 0.5010 0.4943 0.035 Uiso 1 1 calc R
C35 C 0.9674(7) 0.5167(3) 0.7400(8) 0.031(2) Uani 1 1 d .
H35 H 0.9903 0.5144 0.8301 0.037 Uiso 1 1 calc R
C36 C 0.8280(8) 0.5309(3) 0.6805(7) 0.027(2) Uani 1 1 d .
H36 H 0.7585 0.5386 0.7320 0.032 Uiso 1 1 calc R
C37 C 0.1245(9) 0.1580(4) 0.3726(10) 0.057(3) Uiso 1 1 d .
H37A H 0.2290 0.1536 0.4015 0.086 Uiso 1 1 calc R
H37B H 0.0988 0.1491 0.2824 0.086 Uiso 1 1 calc R
H37C H 0.0721 0.1363 0.4224 0.086 Uiso 1 1 calc R
C38 C 0.7257(7) 0.3810(3) 0.6029(8) 0.036(2) Uani 1 1 d .
H38A H 0.7503 0.4166 0.6053 0.054 Uiso 1 1 calc R
H38B H 0.7400 0.3667 0.5218 0.054 Uiso 1 1 calc R
H38C H 0.7883 0.3638 0.6731 0.054 Uiso 1 1 calc R
C39 C 0.6948(8) 0.4167(4) 0.9143(8) 0.055(3) Uani 1 1 d .
H39A H 0.7015 0.4290 1.0016 0.082 Uiso 1 1 calc R
H39B H 0.7422 0.4405 0.8655 0.082 Uiso 1 1 calc R
H39C H 0.7427 0.3842 0.9156 0.082 Uiso 1 1 calc R
C40 C 0.1403(10) 0.6059(4) 0.3442(14) 0.085(5) Uani 1 1 d .
H40A H 0.1263 0.5996 0.4315 0.128 Uiso 1 1 calc R
H40B H 0.0479 0.6018 0.2855 0.128 Uiso 1 1 calc R
H40C H 0.1757 0.6401 0.3379 0.128 Uiso 1 1 calc R

loop_
_atom_site_aniso_label
_atom_site_aniso_U_11
_atom_site_aniso_U_22
_atom_site_aniso_U_33
_atom_site_aniso_U_23
_atom_site_aniso_U_13
_atom_site_aniso_U_12
Cu1 0.0175(5) 0.0128(5) 0.0141(5) -0.0003(4) 0.0042(4) -0.0025(4)
Cl1 0.0225(10) 0.0337(14) 0.0188(11) 0.0002(11) 0.0079(8) -0.0010(10)
O1 0.020(3) 0.015(3) 0.018(3) 0.002(3) 0.007(2) 0.000(2)
N1 0.013(3) 0.017(4) 0.014(4) -0.005(3) 0.007(3) -0.001(3)
C1 0.010(4) 0.021(5) 0.015(5) 0.000(4) -0.002(3) 0.004(3)
Cu2 0.0170(5) 0.0142(6) 0.0155(6) 0.0003(5) 0.0026(4) -0.0024(4)
Cl2 0.0269(12) 0.0203(13) 0.0431(14) -0.0011(11) 0.0114(10) -0.0034(9)
O2 0.021(3) 0.016(3) 0.013(3) -0.003(3) 0.005(2) 0.000(2)
N2 0.021(3) 0.013(4) 0.016(4) 0.003(3) 0.000(3) -0.004(3)
C2 0.014(4) 0.016(5) 0.013(4) -0.005(4) -0.003(3) 0.007(3)
Cu3 0.0190(5) 0.0144(6) 0.0131(5) -0.0023(5) 0.0031(4) -0.0029(4)
O3 0.011(3) 0.017(3) 0.012(3) -0.003(3) -0.003(2) 0.004(2)
N3 0.012(3) 0.021(4) 0.015(4) 0.006(3) 0.005(3) -0.002(3)
C3 0.027(5) 0.023(5) 0.020(5) -0.003(4) 0.011(4) 0.002(4)
Cu4 0.0196(5) 0.0129(6) 0.0146(5) -0.0011(5) 0.0040(4) -0.0011(4)
O4 0.019(3) 0.004(3) 0.014(3) 0.002(2) -0.001(2) -0.002(2)
N4 0.029(4) 0.015(4) 0.015(4) -0.004(3) 0.003(3) 0.001(3)
C4 0.037(5) 0.028(6) 0.028(5) -0.008(4) 0.002(4) -0.004(4)
Cu5 0.0192(5) 0.0159(6) 0.0134(5) -0.0011(5) 0.0047(4) -0.0014(4)
O5 0.021(3) 0.020(4) 0.024(3) -0.006(3) 0.012(3) -0.005(3)
N5 0.019(4) 0.022(4) 0.012(4) -0.005(3) 0.004(3) 0.003(3)
C5 0.039(5) 0.025(6) 0.041(6) -0.018(5) 0.017(4) 0.004(4)
O6 0.015(3) 0.017(3) 0.008(3) -0.002(2) 0.004(2) 0.000(2)
N6 0.019(3) 0.026(4) 0.015(4) 0.005(3) 0.012(3) -0.001(3)
C6 0.029(5) 0.032(6) 0.019(5) -0.004(4) 0.004(4) -0.004(4)
O7 0.013(3) 0.024(4) 0.014(3) 0.001(3) 0.001(2) -0.002(2)
N7 0.021(3) 0.009(4) 0.016(4) -0.008(3) 0.009(3) -0.002(3)
C7 0.006(3) 0.020(5) 0.011(4) 0.000(4) -0.002(3) -0.008(3)
O8 0.029(3) 0.005(3) 0.019(3) 0.000(3) 0.006(2) -0.002(2)
N8 0.025(4) 0.026(5) 0.014(4) -0.003(3) 0.002(3) -0.006(3)
C8 0.003(4) 0.023(5) 0.013(5) 0.002(4) -0.002(3) 0.002(3)
O9 0.057(4) 0.040(5) 0.019(3) -0.009(3) 0.024(3) 0.000(3)
N9 0.010(3) 0.022(4) 0.028(4) 0.006(4) 0.000(3) -0.001(3)
C9 0.004(3) 0.019(5) 0.022(5) 0.009(4) -0.005(3) -0.001(3)
O10 0.072(4) 0.030(4) 0.048(4) -0.005(4) 0.023(3) -0.016(3)
N10 0.017(3) 0.019(4) 0.021(4) -0.007(3) 0.002(3) 0.001(3)
C10 0.028(4) 0.024(5) 0.012(4) -0.002(4) -0.002(3) -0.002(4)
O11 0.026(3) 0.069(5) 0.047(4) 0.018(4) 0.010(3) -0.002(3)
N11 0.011(3) 0.017(4) 0.012(4) -0.002(3) 0.007(3) 0.001(3)
C11 0.033(5) 0.024(6) 0.028(5) 0.005(5) 0.023(4) -0.003(4)
O12 0.050(4) 0.084(6) 0.027(4) 0.023(4) 0.004(3) 0.030(4)
N12 0.018(3) 0.018(4) 0.015(4) -0.004(3) 0.003(3) -0.001(3)
C12 0.027(5) 0.021(6) 0.045(6) 0.005(5) 0.008(4) -0.004(4)
O13 0.046(4) 0.027(4) 0.056(5) -0.012(4) 0.007(3) -0.002(3)
C13 0.030(5) 0.009(5) 0.027(5) -0.005(4) 0.009(4) 0.005(4)
O14 0.041(4) 0.028(4) 0.107(6) 0.005(4) -0.029(4) 0.001(3)
C14 0.016(4) 0.007(4) 0.011(4) 0.007(4) -0.001(3) 0.002(3)
O15 0.032(3) 0.034(4) 0.043(4) 0.007(3) -0.004(3) -0.004(3)
C15 0.009(4) 0.022(5) 0.008(4) -0.003(4) 0.003(3) 0.002(3)
O16 0.083(5) 0.088(7) 0.078(6) -0.014(5) 0.061(4) -0.028(5)
C16 0.012(4) 0.015(5) 0.027(5) -0.006(4) 0.005(3) 0.001(3)
C17 0.025(5) 0.040(7) 0.027(5) -0.015(5) 0.009(4) -0.002(4)
O18 0.029(3) 0.044(4) 0.020(3) -0.001(3) 0.007(2) 0.004(3)
C18 0.040(5) 0.012(5) 0.048(6) -0.005(5) 0.011(5) 0.007(4)
O19 0.029(3) 0.024(4) 0.036(4) -0.001(3) 0.007(3) 0.004(3)
C19 0.039(5) 0.032(6) 0.042(6) -0.011(5) 0.020(4) 0.010(4)
O20 0.040(4) 0.051(5) 0.091(6) -0.035(5) 0.017(4) -0.021(4)
C20 0.034(5) 0.031(6) 0.030(5) -0.005(5) 0.007(4) -0.005(4)
C21 0.018(4) 0.024(5) 0.006(4) -0.009(4) -0.001(3) 0.000(4)
C22 0.010(4) 0.012(5) 0.015(5) 0.001(4) -0.002(3) 0.007(3)
C23 0.013(4) 0.023(5) 0.014(4) 0.002(4) -0.001(3) -0.002(4)
C24 0.025(4) 0.023(5) 0.018(5) 0.003(4) 0.009(3) 0.002(4)
C25 0.022(5) 0.025(6) 0.037(6) 0.008(5) 0.009(4) -0.005(4)
C26 0.029(5) 0.021(6) 0.040(6) 0.004(5) 0.006(4) -0.022(4)
C27 0.038(5) 0.021(6) 0.030(5) 0.003(4) 0.008(4) -0.005(4)
C28 0.006(4) 0.030(6) 0.020(5) 0.013(4) 0.000(3) 0.003(4)
C29 0.022(5) 0.025(6) 0.043(6) -0.010(5) -0.008(4) -0.009(4)
C30 0.025(5) 0.016(5) 0.055(7) 0.008(5) 0.008(4) 0.005(4)
C31 0.015(4) 0.030(6) 0.024(5) 0.010(4) 0.001(4) -0.015(4)
C32 0.024(4) 0.025(5) 0.027(5) 0.013(4) 0.006(4) 0.003(4)
C33 0.020(4) 0.028(5) 0.022(5) 0.003(4) -0.002(4) -0.004(4)
C34 0.036(5) 0.040(6) 0.013(5) 0.008(4) 0.010(4) 0.007(4)
C35 0.019(4) 0.057(7) 0.018(5) 0.007(5) 0.004(4) 0.013(4)
C36 0.027(5) 0.038(6) 0.016(5) -0.002(4) 0.005(4) 0.003(4)
C38 0.033(5) 0.049(7) 0.030(6) -0.002(5) 0.017(4) 0.009(5)
C39 0.041(6) 0.081(10) 0.043(6) -0.045(7) 0.006(5) -0.013(6)
C40 0.045(7) 0.045(9) 0.171(15) 0.014(9) 0.033(8) -0.004(6)

loop_
_atom_type_symbol
_atom_type_description
_atom_type_scat_dispersion_real
_atom_type_scat_dispersion_imag
_atom_type_scat_source
C C 0.0033 0.0016 'International Tables Vol C Tables 4.2.6.8 and 6.1.1.4'
H H 0.0000 0.0000 'International Tables Vol C Tables 4.2.6.8 and 6.1.1.4'
N N 0.0061 0.0033 'International Tables Vol C Tables 4.2.6.8 and 6.1.1.4'
O O 0.0106 0.0060 'International Tables Vol C Tables 4.2.6.8 and 6.1.1.4'
Cl Cl 0.1484 0.1585 'International Tables Vol C Tables 4.2.6.8 and 6.1.1.4'
Cu Cu 0.3201 1.2651 'International Tables Vol C Tables 4.2.6.8 and 6.1.1.4'

loop_
_geom_angle_atom_site_label_1
_geom_angle_atom_site_label_2
_geom_angle_atom_site_label_3
_geom_angle
_geom_angle_site_symmetry_3
O8 Cu1 O4 173.1(2) .
O8 Cu1 O2 87.3(2) .
O4 Cu1 O2 91.7(2) .
O8 Cu1 O6 90.3(2) .
O4 Cu1 O6 89.8(2) .
O2 Cu1 O6 172.7(2) .
O10 Cl1 O12 111.5(4) .
O10 Cl1 O9 110.2(4) .
O12 Cl1 O9 108.9(4) .
O10 Cl1 O11 108.0(4) .
O12 Cl1 O11 109.0(4) .
O9 Cl1 O11 109.2(4) .
C1 O1 Cu2 110.9(5) .
C1 N1 O2 112.2(6) .
C1 N1 Cu3 131.4(5) .
O2 N1 Cu3 116.3(4) .
N1 C1 O1 122.3(7) .
N1 C1 C2 117.3(7) .
O1 C1 C2 120.3(7) .
O2 Cu2 O1 81.3(2) .
O2 Cu2 N7 88.8(2) .
O1 Cu2 N7 165.8(2) .
O2 Cu2 N8 162.7(2) .
O1 Cu2 N8 98.4(2) .
N7 Cu2 N8 88.0(3) .
O2 Cu2 N10 100.2(2) 1_455
O1 Cu2 N10 91.9(2) 1_455
N7 Cu2 N10 99.9(2) 1_455
N8 Cu2 N10 97.1(2) 1_455
O16 Cl2 O14 110.3(4) .
O16 Cl2 O15 111.3(4) .
O14 Cl2 O15 107.6(4) .
O16 Cl2 O13 110.9(4) .
O14 Cl2 O13 108.5(4) .
O15 Cl2 O13 108.1(3) .
N1 O2 Cu1 117.5(4) .
N1 O2 Cu2 112.9(4) .
Cu1 O2 Cu2 118.0(2) .
C7 N2 Cu3 115.7(5) .
C7 N2 H2A 108.4 .
Cu3 N2 H2A 108.4 .
C7 N2 H2B 108.4 .
Cu3 N2 H2B 108.4 .
H2A N2 H2B 107.4 .
C3 C2 C7 119.2(7) .
C3 C2 C1 117.3(7) .
C7 C2 C1 123.5(7) .
O4 Cu3 N1 90.0(2) .
O4 Cu3 O3 81.5(2) .
N1 Cu3 O3 166.0(2) .
O4 Cu3 N2 174.5(2) .
N1 Cu3 N2 87.3(3) .
O3 Cu3 N2 100.2(2) .
O4 Cu3 N9 90.0(2) .
N1 Cu3 N9 98.4(2) .
O3 Cu3 N9 92.7(2) .
N2 Cu3 N9 95.2(2) .
C8 O3 Cu3 110.5(4) .
C8 N3 O4 112.0(6) .
C8 N3 Cu4 131.1(6) .
O4 N3 Cu4 116.3(4) .
C4 C3 C2 121.1(8) .
C4 C3 H3 119.4 .
C2 C3 H3 119.4 .
O5 Cu4 O6 81.6(2) .
O5 Cu4 N3 165.9(2) .
O6 Cu4 N3 90.7(2) .
O5 Cu4 N4 95.2(2) .
O6 Cu4 N4 161.4(2) .
N3 Cu4 N4 88.3(2) .
O5 Cu4 N11 98.6(2) .
O6 Cu4 N11 94.1(2) .
N3 Cu4 N11 93.7(2) .
N4 Cu4 N11 104.5(2) .
N3 O4 Cu1 119.7(4) .
N3 O4 Cu3 112.9(4) .
Cu1 O4 Cu3 117.7(2) .
C14 N4 Cu4 119.0(5) .
C14 N4 H4A 107.6 .
Cu4 N4 H4A 107.6 .
C14 N4 H4B 107.6 .
Cu4 N4 H4B 107.6 .
H4A N4 H4B 107.0 .
C3 C4 C5 118.9(9) .
C3 C4 H4 120.6 .
C5 C4 H4 120.6 .
O8 Cu5 O7 82.1(2) .
O8 Cu5 N5 87.3(2) .
O7 Cu5 N5 166.6(2) .
O8 Cu5 N6 172.3(2) .
O7 Cu5 N6 102.8(2) .
N5 Cu5 N6 87.0(2) .
O8 Cu5 N12 90.8(2) 1_455
O7 Cu5 N12 91.5(2) 1_455
N5 Cu5 N12 96.8(2) 1_455
N6 Cu5 N12 94.9(2) 1_455
C15 O5 Cu4 110.6(5) .
C15 N5 O6 111.6(6) .
C15 N5 Cu5 128.6(5) .
O6 N5 Cu5 119.0(5) .
C4 C5 C6 120.9(8) .
C4 C5 H5 119.5 .
C6 C5 H5 119.5 .
N5 O6 Cu1 116.7(4) .
N5 O6 Cu4 111.0(4) .
Cu1 O6 Cu4 115.1(2) .
C21 N6 Cu5 113.8(5) .
C21 N6 H6A 108.8 .
Cu5 N6 H6A 108.8 .
C21 N6 H6B 108.8 .
Cu5 N6 H6B 108.8 .
H6A N6 H6B 107.7 .
C7 C6 C5 119.8(8) .
C7 C6 H6 120.1 .
C5 C6 H6 120.1 .
C22 O7 Cu5 110.1(5) .
C22 N7 O8 111.7(6) .
C22 N7 Cu2 132.9(6) .
O8 N7 Cu2 115.4(4) .
C6 C7 C2 120.0(8) .
C6 C7 N2 117.9(7) .
C2 C7 N2 122.1(7) .
N7 O8 Cu1 120.7(4) .
N7 O8 Cu5 113.0(4) .
Cu1 O8 Cu5 121.5(2) .
C28 N8 Cu2 119.6(5) .
C28 N8 H8A 107.4 .
Cu2 N8 H8A 107.4 .
C28 N8 H8B 107.4 .
Cu2 N8 H8B 107.4 .
H8A N8 H8B 106.9 .
N3 C8 O3 121.9(7) .
N3 C8 C9 118.7(7) .
O3 C8 C9 119.1(7) .
C29 N9 C32 115.2(6) .
C29 N9 Cu3 131.2(5) .
C32 N9 Cu3 110.2(5) .
C14 C9 C10 119.8(7) .
C14 C9 C8 123.2(7) .
C10 C9 C8 116.7(8) .
C31 N10 C30 116.0(6) .
C31 N10 Cu2 112.4(5) 1_655
C30 N10 Cu2 131.1(5) 1_655
C11 C10 C9 120.3(8) .
C11 C10 H10 119.9 .
C9 C10 H10 119.9 .
C36 N11 C33 116.5(6) .
C36 N11 Cu4 116.9(5) .
C33 N11 Cu4 125.5(5) .
C12 C11 C10 119.8(8) .
C12 C11 H11 120.1 .
C10 C11 H11 120.1 .
C34 N12 C35 116.8(7) .
C34 N12 Cu5 118.6(5) 1_655
C35 N12 Cu5 123.3(5) 1_655
C11 C12 C13 121.0(8) .
C11 C12 H12 119.5 .
C13 C12 H12 119.5 .
C12 C13 C14 119.8(7) .
C12 C13 H13 120.1 .
C14 C13 H13 120.1 .
C9 C14 C13 119.4(7) .
C9 C14 N4 121.6(7) .
C13 C14 N4 119.0(7) .
O5 C15 N5 123.1(7) .
O5 C15 C16 120.3(7) .
N5 C15 C16 116.6(7) .
C21 C16 C17 120.0(7) .
C21 C16 C15 124.9(7) .
C17 C16 C15 115.0(7) .
C18 C17 C16 120.0(8) .
C18 C17 H17 120.0 .
C16 C17 H17 120.0 .
C39 O18 H18A 109.5 .
C19 C18 C17 119.9(8) .
C19 C18 H18 120.1 .
C17 C18 H18 120.1 .
C38 O19 H19A 109.5 .
C18 C19 C20 119.9(8) .
C18 C19 H19 120.1 .
C20 C19 H19 120.1 .
C40 O20 H20A 109.5 .
C19 C20 C21 121.1(8) .
C19 C20 H20 119.5 .
C21 C20 H20 119.5 .
C16 C21 C20 119.0(8) .
C16 C21 N6 121.6(7) .
C20 C21 N6 119.4(7) .
N7 C22 O7 122.9(7) .
N7 C22 C23 119.6(7) .
O7 C22 C23 117.5(7) .
C28 C23 C24 118.1(7) .
C28 C23 C22 124.8(7) .
C24 C23 C22 116.9(7) .
C25 C24 C23 121.2(8) .
C25 C24 H24 119.4 .
C23 C24 H24 119.4 .
C26 C25 C24 119.6(8) .
C26 C25 H25 120.2 .
C24 C25 H25 120.2 .
C27 C26 C25 119.7(7) .
C27 C26 H26 120.2 .
C25 C26 H26 120.2 .
C26 C27 C28 121.1(8) .
C26 C27 H27 119.5 .
C28 C27 H27 119.5 .
C27 C28 C23 120.2(7) .
C27 C28 N8 118.4(8) .
C23 C28 N8 121.4(7) .
N9 C29 C30 123.3(8) .
N9 C29 H29 118.3 .
C30 C29 H29 118.3 .
N10 C30 C29 121.3(8) .
N10 C30 H30 119.4 .
C29 C30 H30 119.4 .
N10 C31 C32 122.2(7) .
N10 C31 H31 118.9 .
C32 C31 H31 118.9 .
N9 C32 C31 122.0(8) .
N9 C32 H32 119.0 .
C31 C32 H32 119.0 .
N11 C33 C34 122.0(7) .
N11 C33 H33 119.0 .
C34 C33 H33 119.0 .
N12 C34 C33 121.8(7) .
N12 C34 H34 119.1 .
C33 C34 H34 119.1 .
N12 C35 C36 120.4(7) .
N12 C35 H35 119.8 .
C36 C35 H35 119.8 .
N11 C36 C35 122.5(7) .
N11 C36 H36 118.7 .
C35 C36 H36 118.7 .
O17 C37 H37A 109.5 .
O17 C37 H37B 109.5 .
H37A C37 H37B 109.5 .
O17 C37 H37C 109.5 .
H37A C37 H37C 109.5 .
H37B C37 H37C 109.5 .
O19 C38 H38A 109.5 .
O19 C38 H38B 109.5 .
H38A C38 H38B 109.5 .
O19 C38 H38C 109.5 .
H38A C38 H38C 109.5 .
H38B C38 H38C 109.5 .
O18 C39 H39A 109.5 .
O18 C39 H39B 109.5 .
H39A C39 H39B 109.5 .
O18 C39 H39C 109.5 .
H39A C39 H39C 109.5 .
H39B C39 H39C 109.5 .
O20 C40 H40A 109.5 .
O20 C40 H40B 109.5 .
H40A C40 H40B 109.5 .
O20 C40 H40C 109.5 .
H40A C40 H40C 109.5 .
H40B C40 H40C 109.5 .

loop_
_geom_bond_atom_site_label_1
_geom_bond_atom_site_label_2
_geom_bond_distance
_geom_bond_site_symmetry_2
Cu1 O8 1.888(4) .
Cu1 O4 1.907(5) .
Cu1 O2 1.915(5) .
Cu1 O6 1.920(5) .
Cl1 O10 1.413(6) .
Cl1 O12 1.417(6) .
Cl1 O9 1.429(5) .
Cl1 O11 1.436(5) .
O1 C1 1.301(8) .
O1 Cu2 1.963(5) .
N1 C1 1.299(10) .
N1 O2 1.407(7) .
N1 Cu3 1.952(6) .
C1 C2 1.494(10) .
Cu2 O2 1.928(5) .
Cu2 N7 1.978(6) .
Cu2 N8 2.003(6) .
Cu2 N10 2.292(6) 1_455
Cl2 O16 1.386(6) .
Cl2 O14 1.425(6) .
Cl2 O15 1.436(5) .
Cl2 O13 1.447(6) .
N2 C7 1.433(9) .
N2 Cu3 1.977(6) .
N2 H2A 0.9200 .
N2 H2B 0.9200 .
C2 C3 1.389(11) .
C2 C7 1.405(10) .
Cu3 O4 1.923(5) .
Cu3 O3 1.962(5) .
Cu3 N9 2.471(6) .
O3 C8 1.310(9) .
N3 C8 1.309(9) .
N3 O4 1.406(7) .
N3 Cu4 1.962(6) .
C3 C4 1.384(10) .
C3 H3 0.9500 .
Cu4 O5 1.942(5) .
Cu4 O6 1.950(5) .
Cu4 N4 1.991(6) .
Cu4 N11 2.289(5) .
N4 C14 1.429(8) .
N4 H4A 0.9200 .
N4 H4B 0.9200 .
C4 C5 1.389(11) .
C4 H4 0.9500 .
Cu5 O8 1.902(5) .
Cu5 O7 1.940(5) .
Cu5 N5 1.957(6) .
Cu5 N6 1.994(6) .
Cu5 N12 2.418(6) 1_455
O5 C15 1.272(8) .
N5 C15 1.318(10) .
N5 O6 1.405(7) .
C5 C6 1.389(12) .
C5 H5 0.9500 .
N6 C21 1.435(9) .
N6 H6A 0.9200 .
N6 H6B 0.9200 .
C6 C7 1.379(10) .
C6 H6 0.9500 .
O7 C22 1.320(8) .
N7 C22 1.271(9) .
N7 O8 1.419(7) .
N8 C28 1.458(9) .
N8 H8A 0.9200 .
N8 H8B 0.9200 .
C8 C9 1.503(10) .
N9 C29 1.322(10) .
N9 C32 1.336(9) .
C9 C14 1.376(10) .
C9 C10 1.388(9) .
N10 C31 1.321(9) .
N10 C30 1.340(9) .
N10 Cu2 2.292(5) 1_655
C10 C11 1.387(11) .
C10 H10 0.9500 .
N11 C36 1.308(9) .
N11 C33 1.313(8) .
C11 C12 1.350(11) .
C11 H11 0.9500 .
N12 C34 1.320(9) .
N12 C35 1.324(8) .
N12 Cu5 2.417(6) 1_655
C12 C13 1.380(10) .
C12 H12 0.9500 .
C13 C14 1.398(10) .
C13 H13 0.9500 .
C15 C16 1.514(10) .
C16 C21 1.381(10) .
C16 C17 1.391(11) .
O17 C37 1.409(11) .
C17 C18 1.381(10) .
C17 H17 0.9500 .
O18 C39 1.415(8) .
O18 H18A 0.8400 .
C18 C19 1.373(11) .
C18 H18 0.9500 .
O19 C38 1.425(7) .
O19 H19A 0.8400 .
C19 C20 1.374(11) .
C19 H19 0.9500 .
O20 C40 1.357(11) .
O20 H20A 0.8400 .
C20 C21 1.382(10) .
C20 H20 0.9500 .
C22 C23 1.510(10) .
C23 C28 1.380(11) .
C23 C24 1.396(9) .
C24 C25 1.379(10) .
C24 H24 0.9500 .
C25 C26 1.372(11) .
C25 H25 0.9500 .
C26 C27 1.370(9) .
C26 H26 0.9500 .
C27 C28 1.379(10) .
C27 H27 0.9500 .
C29 C30 1.380(10) .
C29 H29 0.9500 .
C30 H30 0.9500 .
C31 C32 1.391(9) .
C31 H31 0.9500 .
C32 H32 0.9500 .
C33 C34 1.385(10) .
C33 H33 0.9500 .
C34 H34 0.9500 .
C35 C36 1.401(9) .
C35 H35 0.9500 .
C36 H36 0.9500 .
C37 H37A 0.9800 .
C37 H37B 0.9800 .
C37 H37C 0.9800 .
C38 H38A 0.9800 .
C38 H38B 0.9800 .
C38 H38C 0.9800 .
C39 H39A 0.9800 .
C39 H39B 0.9800 .
C39 H39C 0.9800 .
C40 H40A 0.9800 .
C40 H40B 0.9800 .
C40 H40C 0.9800 .
